data_4037120
loop_
_publ_author_name
'Brann\'a, Petra'
'\<Cernochov\'a, Jarmila'
'Rouchal, Michal'
'Kulh\'anek, Petr'
'Babinsk\'y, Martin'
'Marek, Radek'
'Ne\<cas, Marek'
'Ku\<ritka, Ivo'
'V\'icha, Robert'

_publ_section_title
;
 Cooperative Binding of Cucurbit[n]urils and \b-Cyclodextrin to
 Heteroditopic Imidazolium-Based Guests.
;
_journal_issue 20
_journal_name_full 'The Journal of organic chemistry'
_journal_page_first 9595
_journal_page_last 9604
_journal_paper_doi 10.1021/acs.joc.6b01564
_journal_volume 81
_journal_year 2016
_chemical_formula_sum 'C22 H33 I N2 O'
_chemical_formula_weight 468.40
_space_group_IT_number 14
_space_group_name_Hall '-P 2ybc'
_space_group_name_H-M_alt 'P 1 21/c 1'
_symmetry_cell_setting monoclinic
_symmetry_space_group_name_H-M 'P 1 21/c 1'
_atom_sites_solution_hydrogens geom
_atom_sites_solution_primary direct
_atom_sites_solution_secondary difmap
_audit_creation_method SHELXL-97
_cell_angle_alpha 90.00
_cell_angle_beta 90.025(2)
_cell_angle_gamma 90.00
_cell_formula_units_Z 4
_cell_length_a 11.5996(2)
_cell_length_b 17.8298(3)
_cell_length_c 10.5067(2)
_cell_measurement_reflns_used 19829
_cell_measurement_temperature 120(2)
_cell_measurement_theta_max 27.2027
_cell_measurement_theta_min 2.8764
_cell_volume 2172.98(7)
_computing_cell_refinement 'CrysAlis RED (Oxford Diffraction Ltd, 2009)'
_computing_data_collection 'CrysAlis CCD (Oxford Diffraction Ltd, 2009)'
_computing_data_reduction 'CrysAlis RED (Oxford Diffraction Ltd, 2009)'
_computing_structure_refinement 'SHELXL-97 (Sheldrick, 1997)'
_computing_structure_solution 'SHELXS-97 (Sheldrick, 1990)'
_diffrn_ambient_temperature 120(2)
_diffrn_detector_area_resol_mean 8.4353
_diffrn_measured_fraction_theta_full 0.998
_diffrn_measured_fraction_theta_max 0.998
_diffrn_measurement_device_type 'Xcalibur, Sapphire2, large Be window'
_diffrn_measurement_method '\w scan'
_diffrn_radiation_monochromator graphite
_diffrn_radiation_source 'Enhance (Mo) X-ray Source'
_diffrn_radiation_type MoK\a
_diffrn_radiation_wavelength 0.71073
_diffrn_reflns_av_R_equivalents 0.0211
_diffrn_reflns_av_sigmaI/netI 0.0131
_diffrn_reflns_limit_h_max 13
_diffrn_reflns_limit_h_min -13
_diffrn_reflns_limit_k_max 21
_diffrn_reflns_limit_k_min -20
_diffrn_reflns_limit_l_max 12
_diffrn_reflns_limit_l_min -11
_diffrn_reflns_number 26259
_diffrn_reflns_theta_full 25.00
_diffrn_reflns_theta_max 25.00
_diffrn_reflns_theta_min 3.43
_diffrn_standards_number 0
_exptl_absorpt_coefficient_mu 1.486
_exptl_absorpt_correction_T_max 1.00000
_exptl_absorpt_correction_T_min 0.74484
_exptl_absorpt_correction_type multi-scan
_exptl_absorpt_process_details 'CrysAlis RED (Oxford Diffraction Ltd, 2009)'
_exptl_crystal_density_diffrn 1.432
_exptl_crystal_density_method 'not measured'
_exptl_crystal_description block
_exptl_crystal_F_000 960
_exptl_crystal_size_max 0.40
_exptl_crystal_size_mid 0.40
_exptl_crystal_size_min 0.30
_refine_diff_density_max 0.637
_refine_diff_density_min -0.282
_refine_diff_density_rms 0.043
_refine_ls_extinction_method none
_refine_ls_goodness_of_fit_ref 1.040
_refine_ls_hydrogen_treatment mixed
_refine_ls_matrix_type full
_refine_ls_number_parameters 253
_refine_ls_number_reflns 3821
_refine_ls_number_restraints 3
_refine_ls_restrained_S_all 1.040
_refine_ls_R_factor_all 0.0179
_refine_ls_R_factor_gt 0.0170
_refine_ls_shift/su_max 0.001
_refine_ls_shift/su_mean 0.000
_refine_ls_structure_factor_coef Fsqd
_refine_ls_weighting_details 'calc w=1/[\s^2^(Fo^2^)+(0.0303P)^2^+0.1844P] where P=(Fo^2^+2Fc^2^)/3'
_refine_ls_weighting_scheme calc
_refine_ls_wR_factor_gt 0.0439
_refine_ls_wR_factor_ref 0.0441
_reflns_number_gt 3669
_reflns_number_total 3821
_reflns_threshold_expression >2sigma(I)
_cod_data_source_file jo6b01564_si_002.cif
_cod_data_source_block 6I
_cod_depositor_comments
;
The following automatic conversions were performed:

data item '_symmetry_cell_setting' value 'Monoclinic' was changed to
'monoclinic' in accordance with the
/home/saulius/struct/COD-crude-data/automatic-downloads/DataCite-retrospective/ACS/depositions/lib/dictionaries/cif_core.dic
dictionary named 'cif_core.dic' version 2.4.2 last updated on
2011-04-26.

Automatic conversion script
Id: cif_fix_values 6909 2019-04-08 15:41:33Z antanas 
;
_cod_original_sg_symbol_H-M P2(1)/c
_cod_database_code 4037120

loop_
_symmetry_equiv_pos_as_xyz
'x, y, z'
'-x, y+1/2, -z+1/2'
'-x, -y, -z'
'x, -y-1/2, z-1/2'

loop_
_atom_site_label
_atom_site_type_symbol
_atom_site_fract_x
_atom_site_fract_y
_atom_site_fract_z
_atom_site_U_iso_or_equiv
_atom_site_adp_type
_atom_site_occupancy
_atom_site_symmetry_multiplicity
_atom_site_calc_flag
_atom_site_refinement_flags
I1A I 0.333193(17) 0.158684(7) 0.611567(19) 0.03493(6) Uani 0.9470(8) 1 d P
I1B I 0.4706(5) 0.2105(3) 0.3259(5) 0.0816(19) Uani 0.0530(8) 1 d P
N1 N 0.65352(15) 0.00903(9) 0.78247(15) 0.0200(3) Uani 1 1 d .
N2 N 0.70330(13) -0.06078(10) 0.94540(17) 0.0221(4) Uani 1 1 d .
C1 C 0.63442(16) 0.03090(11) 0.64906(18) 0.0224(4) Uani 1 1 d .
H1A H 0.5602 0.0581 0.6432 0.027 Uiso 1 1 calc R
H1B H 0.6275 -0.0151 0.5969 0.027 Uiso 1 1 calc R
C2 C 0.72970(16) 0.08052(10) 0.59198(19) 0.0201(4) Uani 1 1 d .
C3 C 0.73136(17) 0.15990(10) 0.6481(2) 0.0236(5) Uani 1 1 d .
H3A H 0.6546 0.1834 0.6373 0.028 Uiso 1 1 calc R
H3B H 0.7485 0.1573 0.7403 0.028 Uiso 1 1 calc R
C4 C 0.8227(2) 0.20758(11) 0.58127(18) 0.0275(5) Uani 1 1 d .
H4A H 0.8232 0.2591 0.6189 0.033 Uiso 1 1 calc R
C5 C 0.7949(2) 0.21258(12) 0.4389(2) 0.0294(5) Uani 1 1 d .
H5A H 0.7187 0.2365 0.4267 0.035 Uiso 1 1 calc R
H5B H 0.8536 0.2437 0.3955 0.035 Uiso 1 1 calc R
C6 C 0.79399(17) 0.13388(12) 0.3816(2) 0.0264(4) Uani 1 1 d .
H6A H 0.7755 0.1370 0.2888 0.032 Uiso 1 1 calc R
C7 C 0.91336(17) 0.09783(11) 0.3996(2) 0.0278(4) Uani 1 1 d .
H7A H 0.9139 0.0470 0.3615 0.033 Uiso 1 1 calc R
H7B H 0.9726 0.1284 0.3560 0.033 Uiso 1 1 calc R
C8 C 0.94106(17) 0.09268(12) 0.5414(2) 0.0266(5) Uani 1 1 d .
H8A H 1.0186 0.0691 0.5530 0.032 Uiso 1 1 calc R
C9 C 0.84917(15) 0.04479(9) 0.6090(2) 0.0230(4) Uani 1 1 d .
H9A H 0.8490 -0.0065 0.5729 0.028 Uiso 1 1 calc R
H9B H 0.8677 0.0411 0.7008 0.028 Uiso 1 1 calc R
C10 C 0.94208(19) 0.17157(11) 0.5984(3) 0.0297(5) Uani 1 1 d .
H10A H 1.0012 0.2025 0.5553 0.036 Uiso 1 1 calc R
H10B H 0.9616 0.1689 0.6900 0.036 Uiso 1 1 calc R
C11 C 0.70299(18) 0.08604(12) 0.4493(2) 0.0252(5) Uani 1 1 d .
H11A H 0.7018 0.0351 0.4117 0.030 Uiso 1 1 calc R
H11B H 0.6259 0.1088 0.4371 0.030 Uiso 1 1 calc R
C12 C 0.70015(15) -0.05609(11) 0.81891(19) 0.0218(4) Uani 1 1 d .
H12A H 0.7273 -0.0938 0.7624 0.026 Uiso 1 1 calc R
C13 C 0.74877(18) -0.12503(12) 1.0184(2) 0.0277(5) Uani 1 1 d .
H13A H 0.7438 -0.1708 0.9655 0.033 Uiso 1 1 calc R
H13B H 0.7003 -0.1328 1.0948 0.033 Uiso 1 1 calc R
C14 C 0.87304(18) -0.11338(12) 1.0596(2) 0.0266(5) Uani 1 1 d .
H14A H 0.8948 -0.1538 1.1194 0.032 Uiso 1 1 calc R
H14B H 0.8789 -0.0651 1.1058 0.032 Uiso 1 1 calc R
C15 C 0.95824(17) -0.11281(12) 0.9492(2) 0.0267(5) Uani 1 1 d .
H15A H 0.9560 -0.1620 0.9057 0.032 Uiso 1 1 calc R
H15B H 0.9348 -0.0740 0.8870 0.032 Uiso 1 1 calc R
C16 C 1.08049(17) -0.09708(12) 0.9933(2) 0.0308(5) Uani 1 1 d .
H16A H 1.1326 -0.0980 0.9200 0.046 Uiso 1 1 calc R
H16B H 1.1042 -0.1355 1.0547 0.046 Uiso 1 1 calc R
H16C H 1.0836 -0.0476 1.0338 0.046 Uiso 1 1 calc R
C17 C 0.62371(14) 0.04900(10) 0.8917(2) 0.0198(4) Uani 1 1 d .
C18 C 0.56991(16) 0.11821(11) 0.9080(2) 0.0232(5) Uani 1 1 d .
H18A H 0.5472 0.1483 0.8378 0.028 Uiso 1 1 calc R
C19 C 0.55144(17) 0.14043(12) 1.0325(2) 0.0269(5) Uani 1 1 d .
H19A H 0.5162 0.1876 1.0480 0.032 Uiso 1 1 calc R
C20 C 0.58299(16) 0.09572(12) 1.1362(2) 0.0289(5) Uani 1 1 d .
H20A H 0.5678 0.1132 1.2200 0.035 Uiso 1 1 calc R
C21 C 0.63563(15) 0.02695(12) 1.1201(2) 0.0259(4) Uani 1 1 d .
H21A H 0.6570 -0.0034 1.1906 0.031 Uiso 1 1 calc R
C22 C 0.65587(17) 0.00436(12) 0.99518(19) 0.0214(4) Uani 1 1 d .
O1 O 0.19434(19) 0.19762(12) 0.31104(18) 0.0543(5) Uani 1 1 d D
H1OA H 0.234(3) 0.193(2) 0.383(2) 0.081 Uiso 1 1 d D
H1OB H 0.234(3) 0.2336(15) 0.270(3) 0.081 Uiso 1 1 d D

loop_
_atom_site_aniso_label
_atom_site_aniso_U_11
_atom_site_aniso_U_22
_atom_site_aniso_U_33
_atom_site_aniso_U_23
_atom_site_aniso_U_13
_atom_site_aniso_U_12
I1A 0.05016(9) 0.02865(8) 0.02597(8) 0.00425(7) -0.00468(10) 0.00551(7)
I1B 0.091(4) 0.077(3) 0.077(3) 0.001(2) 0.010(3) 0.021(2)
N1 0.0200(8) 0.0226(8) 0.0174(8) 0.0008(6) 0.0007(7) -0.0024(7)
N2 0.0192(8) 0.0246(9) 0.0225(9) 0.0057(7) -0.0003(7) -0.0032(7)
C1 0.0275(10) 0.0224(10) 0.0171(10) 0.0009(8) -0.0022(8) -0.0004(8)
C2 0.0234(9) 0.0184(9) 0.0186(11) -0.0009(8) 0.0015(8) 0.0013(7)
C3 0.0244(10) 0.0230(11) 0.0233(12) -0.0011(8) 0.0044(8) 0.0032(8)
C4 0.0394(11) 0.0169(8) 0.0262(12) -0.0021(7) 0.0069(10) -0.0023(9)
C5 0.0397(12) 0.0222(10) 0.0262(11) 0.0065(8) 0.0067(9) 0.0034(9)
C6 0.0356(10) 0.0273(10) 0.0163(10) 0.0036(10) 0.0015(9) -0.0014(8)
C7 0.0364(10) 0.0238(10) 0.0232(12) 0.0007(10) 0.0103(11) 0.0000(8)
C8 0.0228(10) 0.0292(11) 0.0278(12) 0.0043(9) 0.0054(9) 0.0027(8)
C9 0.0261(10) 0.0224(8) 0.0204(9) 0.0036(9) 0.0013(10) 0.0047(7)
C10 0.0327(11) 0.0321(11) 0.0242(13) 0.0055(10) -0.0009(12) -0.0127(8)
C11 0.0305(11) 0.0283(11) 0.0169(10) 0.0013(9) -0.0010(8) -0.0008(8)
C12 0.0195(10) 0.0233(11) 0.0226(12) 0.0001(8) 0.0025(8) -0.0032(8)
C13 0.0257(10) 0.0281(11) 0.0291(12) 0.0116(10) 0.0003(9) -0.0018(9)
C14 0.0271(10) 0.0257(11) 0.0271(12) 0.0080(9) -0.0012(8) -0.0011(8)
C15 0.0264(11) 0.0224(11) 0.0313(12) -0.0005(9) 0.0024(9) -0.0007(8)
C16 0.0274(10) 0.0239(11) 0.0410(14) -0.0009(10) -0.0002(10) 0.0033(9)
C17 0.0178(7) 0.0248(9) 0.0168(9) 0.0005(9) -0.0001(9) -0.0063(7)
C18 0.0198(9) 0.0253(10) 0.0246(12) 0.0010(9) 0.0020(9) -0.0042(7)
C19 0.0226(10) 0.0283(11) 0.0297(12) -0.0062(9) 0.0020(9) -0.0054(8)
C20 0.0225(10) 0.0420(12) 0.0224(13) -0.0057(9) 0.0028(8) -0.0116(9)
C21 0.0221(9) 0.0359(11) 0.0198(10) 0.0025(10) -0.0027(9) -0.0091(8)
C22 0.0160(9) 0.0270(10) 0.0214(10) 0.0027(8) 0.0005(9) -0.0063(9)
O1 0.0781(16) 0.0479(12) 0.0369(11) -0.0040(9) -0.0072(10) 0.0001(10)

loop_
_atom_type_symbol
_atom_type_description
_atom_type_scat_dispersion_real
_atom_type_scat_dispersion_imag
_atom_type_scat_source
C C 0.0033 0.0016 'International Tables Vol C Tables 4.2.6.8 and 6.1.1.4'
H H 0.0000 0.0000 'International Tables Vol C Tables 4.2.6.8 and 6.1.1.4'
N N 0.0061 0.0033 'International Tables Vol C Tables 4.2.6.8 and 6.1.1.4'
O O 0.0106 0.0060 'International Tables Vol C Tables 4.2.6.8 and 6.1.1.4'
I I -0.4742 1.8119 'International Tables Vol C Tables 4.2.6.8 and 6.1.1.4'

loop_
_geom_angle_atom_site_label_1
_geom_angle_atom_site_label_2
_geom_angle_atom_site_label_3
_geom_angle
C12 N1 C17 107.96(16)
C12 N1 C1 124.31(17)
C17 N1 C1 127.69(16)
C12 N2 C22 108.22(18)
C12 N2 C13 125.2(2)
C22 N2 C13 126.54(18)
N1 C1 C2 114.58(16)
C3 C2 C11 108.59(16)
C3 C2 C9 109.09(16)
C11 C2 C9 108.81(17)
C3 C2 C1 112.96(16)
C11 C2 C1 105.85(15)
C9 C2 C1 111.38(16)
C4 C3 C2 110.21(16)
C3 C4 C5 109.56(18)
C3 C4 C10 109.80(17)
C5 C4 C10 109.10(18)
C6 C5 C4 109.45(17)
C5 C6 C11 109.46(18)
C5 C6 C7 109.23(18)
C11 C6 C7 109.30(17)
C8 C7 C6 109.52(18)
C7 C8 C10 109.15(18)
C7 C8 C9 109.76(18)
C10 C8 C9 109.58(18)
C2 C9 C8 109.95(15)
C8 C10 C4 109.39(16)
C6 C11 C2 110.52(17)
N2 C12 N1 110.56(19)
N2 C13 C14 112.37(17)
C13 C14 C15 113.58(19)
C16 C15 C14 112.02(19)
C18 C17 N1 131.65(19)
C18 C17 C22 121.9(2)
N1 C17 C22 106.44(15)
C19 C18 C17 116.1(2)
C18 C19 C20 122.2(2)
C21 C20 C19 121.7(2)
C20 C21 C22 116.5(2)
N2 C22 C21 131.61(19)
N2 C22 C17 106.82(18)
C21 C22 C17 121.54(19)

loop_
_geom_bond_atom_site_label_1
_geom_bond_atom_site_label_2
_geom_bond_distance
N1 C12 1.337(3)
N1 C17 1.395(3)
N1 C1 1.472(3)
N2 C12 1.332(2)
N2 C22 1.388(3)
N2 C13 1.476(3)
C1 C2 1.538(3)
C2 C3 1.533(3)
C2 C11 1.534(3)
C2 C9 1.536(2)
C3 C4 1.529(3)
C4 C5 1.532(3)
C4 C10 1.537(3)
C5 C6 1.527(3)
C6 C11 1.533(3)
C6 C7 1.538(3)
C7 C8 1.527(3)
C8 C10 1.529(3)
C8 C9 1.540(3)
C13 C14 1.519(3)
C14 C15 1.524(3)
C15 C16 1.518(3)
C17 C18 1.393(3)
C17 C22 1.398(3)
C18 C19 1.383(3)
C19 C20 1.399(3)
C20 C21 1.380(3)
C21 C22 1.393(3)
